data_4067845
loop_
_publ_author_name
'Beckmann, Jens'
'Bolsinger, Jens'
'Duthie, Andrew'
'Finke, Pamela'

_publ_section_title
;
 New Series of Intramolecularly Coordinated Diaryltellurium Compounds.
 Rational Synthesis of the Diarylhydroxytelluronium Triflate
 [(8-Me2NC10H6)2Te(OH)](O3SCF3)
;
_journal_issue 1
_journal_name_full Organometallics
_journal_page_first 238
_journal_paper_doi 10.1021/om2008259
_journal_volume 31
_journal_year 2012
_chemical_formula_moiety 'C24 H24 N2 O2 Te, O2, O'
_chemical_formula_sum 'C24 H28 N2 O5 Te'
_chemical_formula_weight 552.08
_chemical_name_systematic
;
 ?
;
_space_group_IT_number 14
_symmetry_cell_setting monoclinic
_symmetry_space_group_name_Hall '-P 2yn'
_symmetry_space_group_name_H-M 'P 1 21/n 1'
_atom_sites_solution_hydrogens geom
_atom_sites_solution_primary direct
_atom_sites_solution_secondary difmap
_audit_creation_method SHELXL-97
_cell_angle_alpha 90.00
_cell_angle_beta 106.92(5)
_cell_angle_gamma 90.00
_cell_formula_units_Z 4
_cell_length_a 9.577(7)
_cell_length_b 23.245(9)
_cell_length_c 10.460(6)
_cell_measurement_temperature 150
_cell_volume 2228(2)
_computing_cell_refinement 'X-Area (Stoe, 2004)'
_computing_data_collection 'X-Area (Stoe, 2004)'
_computing_data_reduction 'X-Area (Stoe, 2004)'
_computing_molecular_graphics 'DIAMOND (Brandenburg, 2006)'
_computing_publication_material 'SHELXL97 (Sheldrick, 1997)'
_computing_structure_refinement 'SHELXL97 (Sheldrick, 1997)'
_computing_structure_solution 'SHELXS97 (Sheldrick, 1997)'
_diffrn_ambient_temperature 150
_diffrn_measured_fraction_theta_full 0.988
_diffrn_measured_fraction_theta_max 0.988
_diffrn_measurement_device_type 'area detector'
_diffrn_measurement_method 'phi and omega scans'
_diffrn_radiation_monochromator graphite
_diffrn_radiation_source 'fine-focus sealed tube'
_diffrn_radiation_type MoK\a
_diffrn_radiation_wavelength 0.71073
_diffrn_reflns_av_R_equivalents 0.1970
_diffrn_reflns_av_sigmaI/netI 0.4526
_diffrn_reflns_limit_h_max 13
_diffrn_reflns_limit_h_min -13
_diffrn_reflns_limit_k_max 30
_diffrn_reflns_limit_k_min -31
_diffrn_reflns_limit_l_max 11
_diffrn_reflns_limit_l_min -14
_diffrn_reflns_number 15761
_diffrn_reflns_theta_full 29.20
_diffrn_reflns_theta_max 29.20
_diffrn_reflns_theta_min 1.75
_exptl_absorpt_coefficient_mu 1.374
_exptl_absorpt_correction_T_max 1.00
_exptl_absorpt_correction_T_min 0.58
_exptl_absorpt_correction_type multi-scan
_exptl_absorpt_process_details 'X-Area (Stoe, 2004)'
_exptl_crystal_colour colourless
_exptl_crystal_density_diffrn 1.646
_exptl_crystal_density_method 'not measured'
_exptl_crystal_description prism
_exptl_crystal_F_000 1096
_exptl_crystal_size_max 0.10
_exptl_crystal_size_mid 0.06
_exptl_crystal_size_min 0.01
_refine_diff_density_max 0.757
_refine_diff_density_min -1.150
_refine_diff_density_rms 0.190
_refine_ls_extinction_method none
_refine_ls_goodness_of_fit_ref 0.862
_refine_ls_hydrogen_treatment constr
_refine_ls_matrix_type full
_refine_ls_number_parameters 289
_refine_ls_number_reflns 5962
_refine_ls_number_restraints 0
_refine_ls_restrained_S_all 0.862
_refine_ls_R_factor_all 0.1928
_refine_ls_R_factor_gt 0.0457
_refine_ls_shift/su_max 0.001
_refine_ls_shift/su_mean 0.000
_refine_ls_structure_factor_coef Fsqd
_refine_ls_weighting_details 'calc w=1/[\s^2^(Fo^2^)+(0.0000P)^2^+0.0000P] where P=(Fo^2^+2Fc^2^)/3'
_refine_ls_weighting_scheme calc
_refine_ls_wR_factor_gt 0.0623
_refine_ls_wR_factor_ref 0.1069
_reflns_number_gt 1808
_reflns_number_total 5962
_reflns_threshold_expression >2sigma(I)
_cod_data_source_file om2008259_si_001.cif
_cod_data_source_block jb222
_cod_depositor_comments
;
The following automatic conversions were performed:

'_symmetry_cell_setting' value 'Monoclinic' changed to 'monoclinic'
according to /home/saulius/struct/CIF-dictionaries/cif_core.dic
dictionary named 'cif_core.dic' version 2.4.1 from 2010-06-29.

Automatic conversion script
Id: cif_fix_values 1715 2011-07-08 13:25:40Z adriana 
;
_cod_original_sg_symbol_H-M 'P 21/n'
_cod_database_code 4067845

loop_
_symmetry_equiv_pos_as_xyz
'x, y, z'
'-x+1/2, y+1/2, -z+1/2'
'-x, -y, -z'
'x-1/2, -y-1/2, z-1/2'

loop_
_atom_site_label
_atom_site_type_symbol
_atom_site_fract_x
_atom_site_fract_y
_atom_site_fract_z
_atom_site_U_iso_or_equiv
_atom_site_adp_type
_atom_site_occupancy
_atom_site_symmetry_multiplicity
_atom_site_calc_flag
_atom_site_refinement_flags
Te1 Te 0.20023(5) 0.87028(2) 0.36445(6) 0.02163(13) Uani 1 1 d .
O2 O 0.2150(5) 0.8473(2) 0.2014(6) 0.0356(15) Uani 1 1 d .
C28 C 0.2391(8) 0.7322(3) 0.4849(9) 0.0257(19) Uani 1 1 d .
O1 O 0.0879(5) 0.9344(2) 0.3288(6) 0.0341(15) Uani 1 1 d .
C24 C -0.0126(7) 0.7204(4) 0.4910(9) 0.027(2) Uani 1 1 d .
N1 N 0.2167(6) 0.8962(3) 0.6214(6) 0.0207(15) Uani 1 1 d .
C10 C 0.4111(7) 0.9021(3) 0.4564(9) 0.0220(18) Uani 1 1 d .
C11 C 0.5000(7) 0.9041(3) 0.3746(9) 0.027(2) Uani 1 1 d .
H11 H 0.4694 0.8890 0.2887 0.032 Uiso 1 1 calc R
C17 C 0.4092(8) 0.9439(4) 0.7950(8) 0.031(2) Uani 1 1 d .
H17 H 0.3458 0.9443 0.8475 0.037 Uiso 1 1 calc R
C15 C 0.6394(8) 0.9701(4) 0.7682(9) 0.033(2) Uani 1 1 d .
H15 H 0.7312 0.9869 0.7996 0.040 Uiso 1 1 calc R
C14 C 0.5955(7) 0.9483(3) 0.6384(9) 0.0256(19) Uani 1 1 d .
C12 C 0.6381(8) 0.9296(4) 0.4234(10) 0.030(2) Uani 1 1 d .
H12 H 0.6987 0.9325 0.3685 0.036 Uiso 1 1 calc R
C18 C 0.3616(7) 0.9213(4) 0.6727(9) 0.026(2) Uani 1 1 d .
C19 C 0.4513(7) 0.9231(3) 0.5887(8) 0.0183(17) Uani 1 1 d .
C13 C 0.6842(8) 0.9502(3) 0.5514(10) 0.032(2) Uani 1 1 d .
H13 H 0.7772 0.9660 0.5823 0.039 Uiso 1 1 calc R
C16 C 0.5529(9) 0.9678(4) 0.8502(10) 0.042(2) Uani 1 1 d .
H16 H 0.5848 0.9809 0.9379 0.050 Uiso 1 1 calc R
C29 C 0.0967(7) 0.7550(3) 0.4585(8) 0.0218(18) Uani 1 1 d .
C20 C 0.0541(7) 0.8102(3) 0.4081(8) 0.0178(16) Uani 1 1 d .
C22 C -0.1912(8) 0.7950(4) 0.4110(10) 0.040(3) Uani 1 1 d .
H22 H -0.2864 0.8082 0.3945 0.048 Uiso 1 1 calc R
C23 C -0.1568(8) 0.7427(4) 0.4622(10) 0.038(2) Uani 1 1 d .
H23 H -0.2291 0.7200 0.4796 0.046 Uiso 1 1 calc R
C21 C -0.0856(7) 0.8309(4) 0.3811(10) 0.034(2) Uani 1 1 d .
H21 H -0.1101 0.8673 0.3445 0.041 Uiso 1 1 calc R
C27 C 0.2691(9) 0.6786(4) 0.5383(10) 0.035(2) Uani 1 1 d .
H27 H 0.3632 0.6642 0.5547 0.042 Uiso 1 1 calc R
C26 C 0.1626(8) 0.6445(4) 0.5695(9) 0.036(2) Uani 1 1 d .
H26 H 0.1869 0.6082 0.6072 0.043 Uiso 1 1 calc R
C25 C 0.0220(9) 0.6647(4) 0.5440(10) 0.039(2) Uani 1 1 d .
H25 H -0.0497 0.6418 0.5617 0.047 Uiso 1 1 calc R
N2 N 0.3470(6) 0.7688(3) 0.4534(7) 0.0248(16) Uani 1 1 d .
C4 C 0.4831(7) 0.7721(4) 0.5660(9) 0.031(2) Uani 1 1 d .
H4A H 0.5515 0.7970 0.5422 0.047 Uiso 1 1 calc R
H4B H 0.5246 0.7343 0.5851 0.047 Uiso 1 1 calc R
H4C H 0.4614 0.7870 0.6436 0.047 Uiso 1 1 calc R
C3 C 0.3838(9) 0.7449(4) 0.3349(9) 0.036(2) Uani 1 1 d .
H3A H 0.4541 0.7694 0.3126 0.055 Uiso 1 1 calc R
H3B H 0.2971 0.7430 0.2605 0.055 Uiso 1 1 calc R
H3C H 0.4241 0.7070 0.3554 0.055 Uiso 1 1 calc R
C1 C 0.1019(8) 0.9399(4) 0.6166(10) 0.038(2) Uani 1 1 d .
H1A H 0.0073 0.9225 0.5831 0.057 Uiso 1 1 calc R
H1B H 0.1108 0.9709 0.5588 0.057 Uiso 1 1 calc R
H1C H 0.1134 0.9546 0.7049 0.057 Uiso 1 1 calc R
C2 C 0.1975(8) 0.8484(4) 0.7096(9) 0.032(2) Uani 1 1 d .
H2A H 0.1017 0.8321 0.6745 0.049 Uiso 1 1 calc R
H2B H 0.2088 0.8629 0.7979 0.049 Uiso 1 1 calc R
H2C H 0.2695 0.8192 0.7131 0.049 Uiso 1 1 calc R
O3 O -0.1050(6) 0.9620(3) 0.0955(7) 0.0400(16) Uani 1 1 d .
O4 O 0.1660(6) 0.9174(3) -0.0019(7) 0.0477(18) Uani 1 1 d .
O5 O 0.0149(7) 0.9063(3) -0.0741(7) 0.0541(19) Uani 1 1 d .

loop_
_atom_site_aniso_label
_atom_site_aniso_U_11
_atom_site_aniso_U_22
_atom_site_aniso_U_33
_atom_site_aniso_U_23
_atom_site_aniso_U_13
_atom_site_aniso_U_12
Te1 0.02060(19) 0.0219(2) 0.0212(2) 0.0004(4) 0.00436(15) 0.0002(3)
O2 0.042(3) 0.032(4) 0.037(4) -0.003(3) 0.017(3) 0.003(2)
C28 0.031(4) 0.021(5) 0.029(5) -0.004(4) 0.015(4) 0.001(3)
O1 0.037(3) 0.026(3) 0.040(4) 0.008(3) 0.011(3) 0.013(3)
C24 0.023(4) 0.031(5) 0.025(5) -0.002(4) 0.003(3) 0.001(3)
N1 0.021(3) 0.027(4) 0.011(4) 0.006(3) 0.001(3) 0.000(3)
C10 0.017(3) 0.019(4) 0.030(5) -0.003(4) 0.008(3) 0.000(3)
C11 0.020(4) 0.021(5) 0.040(6) 0.000(4) 0.009(4) 0.005(3)
C17 0.035(4) 0.044(6) 0.009(4) -0.001(4) -0.002(3) -0.008(4)
C15 0.022(4) 0.042(6) 0.030(6) 0.009(5) -0.002(4) -0.003(4)
C14 0.019(4) 0.027(5) 0.029(5) -0.003(4) 0.003(3) 0.005(3)
C12 0.035(4) 0.028(5) 0.037(6) -0.002(5) 0.026(4) 0.009(4)
C18 0.019(3) 0.026(5) 0.033(6) -0.014(4) 0.006(4) -0.007(3)
C19 0.013(3) 0.022(4) 0.012(4) -0.003(3) -0.008(3) -0.002(3)
C13 0.022(4) 0.024(5) 0.055(7) 0.004(5) 0.017(4) 0.003(3)
C16 0.043(5) 0.044(6) 0.031(6) -0.006(5) 0.002(4) -0.014(4)
C29 0.018(4) 0.027(5) 0.021(5) -0.003(4) 0.008(3) 0.001(3)
C20 0.017(3) 0.021(4) 0.008(4) 0.003(3) -0.007(3) 0.001(3)
C22 0.025(4) 0.051(7) 0.052(7) -0.014(6) 0.023(4) -0.007(4)
C23 0.023(4) 0.032(5) 0.065(8) -0.007(5) 0.020(4) -0.003(4)
C21 0.019(4) 0.028(5) 0.050(7) -0.003(5) 0.003(4) 0.001(3)
C27 0.033(4) 0.036(5) 0.042(6) -0.005(5) 0.019(4) -0.002(4)
C26 0.046(5) 0.025(6) 0.035(6) -0.002(4) 0.009(4) -0.001(4)
C25 0.040(5) 0.029(5) 0.049(7) -0.001(5) 0.014(4) -0.013(4)
N2 0.017(3) 0.023(4) 0.038(5) 0.000(3) 0.013(3) 0.005(3)
C4 0.019(4) 0.041(6) 0.030(5) 0.005(5) 0.002(4) 0.004(4)
C3 0.042(5) 0.047(6) 0.023(5) 0.002(5) 0.015(4) 0.010(4)
C1 0.023(4) 0.045(6) 0.048(7) 0.004(5) 0.014(4) 0.009(4)
C2 0.036(4) 0.047(6) 0.010(4) 0.000(4) 0.001(4) -0.003(4)
O3 0.046(3) 0.040(4) 0.033(4) -0.009(3) 0.010(3) 0.002(3)
O4 0.052(4) 0.049(4) 0.049(5) -0.003(4) 0.026(4) -0.002(3)
O5 0.054(4) 0.062(5) 0.040(5) 0.000(4) 0.002(3) 0.004(4)

loop_
_atom_type_symbol
_atom_type_description
_atom_type_scat_dispersion_real
_atom_type_scat_dispersion_imag
_atom_type_scat_source
C C 0.0033 0.0016 'International Tables Vol C Tables 4.2.6.8 and 6.1.1.4'
H H 0.0000 0.0000 'International Tables Vol C Tables 4.2.6.8 and 6.1.1.4'
Te Te -0.5308 1.6751 'International Tables Vol C Tables 4.2.6.8 and 6.1.1.4'
N N 0.0061 0.0033 'International Tables Vol C Tables 4.2.6.8 and 6.1.1.4'
O O 0.0106 0.0060 'International Tables Vol C Tables 4.2.6.8 and 6.1.1.4'

loop_
_geom_angle_atom_site_label_1
_geom_angle_atom_site_label_2
_geom_angle_atom_site_label_3
_geom_angle
O1 Te1 O2 104.5(3)
O1 Te1 C10 103.8(3)
O2 Te1 C10 101.8(3)
O1 Te1 C20 101.4(3)
O2 Te1 C20 104.1(3)
C10 Te1 C20 137.8(3)
C27 C28 C29 119.9(7)
C27 C28 N2 123.5(7)
C29 C28 N2 116.6(7)
C25 C24 C23 121.3(7)
C25 C24 C29 120.2(7)
C23 C24 C29 118.4(8)
C18 N1 C1 110.7(6)
C18 N1 C2 110.4(6)
C1 N1 C2 107.9(6)
C11 C10 C19 124.0(7)
C11 C10 Te1 114.5(6)
C19 C10 Te1 121.4(5)
C10 C11 C12 118.5(8)
C18 C17 C16 123.8(8)
C16 C15 C14 122.3(8)
C15 C14 C13 123.2(7)
C15 C14 C19 118.8(7)
C13 C14 C19 118.0(8)
C13 C12 C11 120.4(8)
C17 C18 C19 119.3(7)
C17 C18 N1 122.3(7)
C19 C18 N1 118.3(7)
C18 C19 C10 124.4(6)
C18 C19 C14 118.8(7)
C10 C19 C14 116.8(7)
C12 C13 C14 122.3(7)
C15 C16 C17 116.8(9)
C20 C29 C28 125.1(7)
C20 C29 C24 116.7(6)
C28 C29 C24 118.2(7)
C21 C20 C29 123.9(7)
C21 C20 Te1 112.9(6)
C29 C20 Te1 123.1(5)
C23 C22 C21 121.3(8)
C22 C23 C24 121.9(8)
C20 C21 C22 117.6(8)
C28 C27 C26 122.2(8)
C25 C26 C27 119.8(8)
C26 C25 C24 119.6(7)
C28 N2 C4 111.7(7)
C28 N2 C3 109.1(6)
C4 N2 C3 108.3(6)

loop_
_geom_bond_atom_site_label_1
_geom_bond_atom_site_label_2
_geom_bond_distance
Te1 O1 1.811(5)
Te1 O2 1.832(6)
Te1 C10 2.103(7)
Te1 C20 2.119(7)
C28 C27 1.360(12)
C28 C29 1.414(10)
C28 N2 1.449(9)
C24 C25 1.410(12)
C24 C23 1.423(10)
C24 C29 1.436(10)
N1 C18 1.456(8)
N1 C1 1.489(9)
N1 C2 1.489(10)
C10 C11 1.372(11)
C10 C19 1.411(11)
C11 C12 1.402(11)
C17 C18 1.335(11)
C17 C16 1.439(11)
C15 C16 1.356(12)
C15 C14 1.395(12)
C14 C13 1.416(11)
C14 C19 1.450(9)
C12 C13 1.368(12)
C18 C19 1.397(11)
C29 C20 1.402(10)
C20 C21 1.372(9)
C22 C23 1.331(12)
C22 C21 1.414(11)
C27 C26 1.404(10)
C26 C25 1.377(11)
N2 C4 1.483(10)
N2 C3 1.491(10)
O4 O5 1.448(8)
